data_1563742
loop_
_publ_author_name
'Duan, Fang-Fang'
'Liu, Lin'
'Gao, Ying'
'Peng, Xiao-Gang'
'Meng, Xiang-Gao'
'Ruan, Han-Li'

_publ_section_title
;
 [11]-Chaetoglobosins from Pseudeurotium bakeri Induce G2/M Cell Cycle
 Arrest and Apoptosis in Human Cancer Cells
;
_journal_name_full 'Journal of Natural Products'
_journal_paper_doi 10.1021/acs.jnatprod.0c01335
_journal_year 2021
_chemical_absolute_configuration ad
_chemical_formula_moiety 'C30 H36 N2 O4'
_chemical_formula_sum 'C30 H36 N2 O4'
_chemical_formula_weight 488.61
_space_group_crystal_system monoclinic
_space_group_IT_number 4
_space_group_name_Hall 'P 2yb'
_space_group_name_H-M_alt 'P 1 21 1'
_atom_sites_solution_hydrogens geom
_atom_sites_solution_primary direct
_audit_creation_date 2020-07-02
_audit_creation_method
;
Olex2 1.2
(compiled 2018.05.29 svn.r3508 for OlexSys, GUI svn.r5506)
;
_cell_angle_alpha 90
_cell_angle_beta 110.221(2)
_cell_angle_gamma 90
_cell_formula_units_Z 4
_cell_length_a 10.8479(2)
_cell_length_b 21.3426(2)
_cell_length_c 13.0062(2)
_cell_measurement_reflns_used 42963
_cell_measurement_temperature 100.00(10)
_cell_measurement_theta_max 73.6530
_cell_measurement_theta_min 3.6330
_cell_volume 2825.63(8)
_computing_cell_refinement 'CrysAlisPro 1.171.39.28b (Rigaku OD, 2015)'
_computing_data_collection 'CrysAlisPro 1.171.39.28b (Rigaku OD, 2015)'
_computing_data_reduction 'CrysAlisPro 1.171.39.28b (Rigaku OD, 2015)'
_computing_molecular_graphics 'Olex2 (Dolomanov et al., 2009)'
_computing_publication_material 'Olex2 (Dolomanov et al., 2009)'
_computing_structure_refinement 'XL (Sheldrick, 2008)'
_computing_structure_solution 'ShelXS (Sheldrick, 2008)'
_diffrn_ambient_environment N~2~
_diffrn_ambient_temperature 100.00(10)
_diffrn_detector 'CCD plate'
_diffrn_measured_fraction_theta_full 1.000
_diffrn_measured_fraction_theta_max 0.996
_diffrn_measurement_details
;
List of Runs (angles in degrees, time in seconds):

  # Type    Start    End  Width  t~exp~   \w     \q     \k     \f   Frames
--------------------------------------------------------------------------
  1  \w     -9.00  17.00   0.50    0.50    --    0.00 -35.00 125.00   52
  2  \w    -17.00  66.00   0.50    0.50    --    0.00  35.00 -78.00  166
  3  \w     24.00  59.00   0.50    1.00    --   94.60 -35.00 125.00   70
  4  \w     78.00 119.00   0.50    1.00    --   94.60  35.00 -78.00   82
  5  \w    -13.00  82.00   0.50    0.50    --    0.00  57.00  90.00  190
  6  \w    -17.00  89.00   0.50    0.50    --    0.00  38.00   0.00  212
  7  \w    -15.00  10.00   0.50    0.50    --    0.00  38.00-150.00   50
  8  \w    -43.00 -11.00   0.50    0.50    --    0.00 -77.00 120.00   64
  9  \w    -17.00  87.00   0.50    0.50    --    0.00  38.00 150.00  208
 10  \w    -30.00  24.00   0.50    0.50    --    0.00 -82.00   0.00  108
 11  \w     -8.00  27.00   0.50    0.50    --    0.00 -77.00 120.00   70
 12  \w     23.00  72.00   0.50    0.50    --    0.00  38.00-150.00   98
 13  \w    -21.00  29.00   0.50    0.50    --    0.00 -77.00  60.00  100
 14  \w     66.00  91.00   0.50    1.00    --   94.60  74.00  23.65   50
 15  \w    113.00 184.00   0.50    1.00    --   94.60  72.00-105.41  142
 16  \w     67.00  97.00   0.50    1.00    --   94.60  72.00-105.41   60
 17  \w     69.00  95.00   0.50    1.00    --   94.60  69.00   6.40   52
 18  \w     66.00  91.00   0.50    1.00    --   94.60  75.00 145.59   50
 19  \w     80.00 126.00   0.50    1.00    --   94.60 -82.00 150.00   92
 20  \w     66.00 183.00   0.50    1.00    --   94.60  74.00  53.75  234
 21  \w    145.00 171.00   0.50    1.00    --   94.60  69.00 -78.02   52
 22  \w     73.00 124.00   0.50    1.00    --   94.60  54.00 -37.13  102
 23  \w     67.00  93.00   0.50    1.00    --   94.60  71.00-178.55   52
 24  \w     68.00  93.00   0.50    1.00    --   94.60  69.00 -78.02   50
 25  \w     67.00  92.00   0.50    1.00    --   94.60  73.00 122.42   50
 26  \w     69.00 114.00   0.50    1.00    --   94.60  67.00  46.77   90
 27  \w     67.00  93.00   0.50    1.00    --   94.60  71.00-129.38   52
 28  \w    148.00 174.00   0.50    1.00    --   94.60  71.00-129.38   52
 29  \w      5.00 125.00   0.50    1.00    --   94.60 -82.00 120.00  240
 30  \w     69.00  95.00   0.50    1.00    --   94.60  67.00 140.03   52
 31  \w     71.00 129.00   0.50    1.00    --   94.60  59.00  29.25  116
 32  \w     70.00  96.00   0.50    1.00    --   94.60  65.00  90.45   52
 33  \w     67.00  93.00   0.50    1.00    --   94.60  72.00 -31.54   52
 34  \w      5.00 125.00   0.50    1.00    --   94.60 -82.00-120.00  240
 35  \w      9.00  74.00   0.50    1.00    --   94.60 -82.00 150.00  130
 36  \w     96.00 125.00   0.50    1.00    --   94.60 -82.00 -30.00   58
 37  \w     75.00 113.00   0.50    1.00    --   94.60  45.00 -60.00   76
 38  \w     72.00  98.00   0.50    1.00    --   94.60  61.00 -60.00   52
 39  \w      9.00  74.00   0.50    1.00    --   94.60 -82.00 -30.00  130
 40  \w     68.00 182.00   0.50    1.00    --   94.60  69.00  79.73  228
 41  \w     71.00 184.00   0.50    1.00    --   94.60  61.00 120.00  226
 42  \w     70.00 184.00   0.50    1.00    --   94.60  63.00 170.97  228
 43  \w     70.00 134.00   0.50    1.00    --   94.60  63.00   7.58  128
 44  \w     68.00 112.00   0.50    1.00    --   94.60  70.00 143.61   88
 45  \w    138.00 164.00   0.50    1.00    --   94.60  70.00 143.61   52
 46  \w     73.00 183.00   0.50    1.00    --   94.60  53.00 -23.84  220
 47  \w     70.00 129.00   0.50    1.00    --   94.60  64.00 102.53  118
 48  \w     69.00  95.00   0.50    1.00    --   94.60  67.00  74.32   52
 49  \w     68.00  94.00   0.50    1.00    --   94.60  70.00 173.35   52
 50  \w     67.00 184.00   0.50    1.00    --   94.60  71.00-172.30  234
 51  \w    157.00 182.00   0.50    1.00    --   94.60  72.00 -20.07   50
 52  \w     66.00  93.00   0.50    1.00    --   94.60  75.00-123.86   54
 53  \w     69.00  94.00   0.50    1.00    --   94.60  66.00-148.46   50
 54  \w     71.00 151.00   0.50    1.00    --   94.60  61.00   0.00  160
 55  \w     27.00 121.00   0.50    1.00    --   94.60 -82.00  30.00  188
 56  \w     67.00  93.00   0.50    1.00    --   94.60  72.00 -20.07   52
 57  \w    142.00 168.00   0.50    1.00    --   94.60  74.00  23.65   52
 58  \w     73.00 151.00   0.50    1.00    --   94.60  52.00-115.94  156
 59  \w     17.00  42.00   0.50    1.00    --   94.60 -82.00-180.00   50
 60  \w     52.00  77.00   0.50    1.00    --   94.60 -82.00-180.00   50
 61  \w     98.00 123.00   0.50    1.00    --   94.60 -82.00-180.00   50
 62  \w    156.00 181.00   0.50    1.00    --   94.60  67.00-155.39   50
 63  \w     68.00  94.00   0.50    1.00    --   94.60  73.00 -43.11   52
 64  \w     79.00 109.00   0.50    1.00    --   94.60 -82.00 -60.00   60
 65  \w     69.00  95.00   0.50    1.00    --   94.60  67.00-155.39   52
;
_diffrn_measurement_device 'four-circle diffractometer'
_diffrn_measurement_device_type 'XtaLAB AFC12 (RINC): Kappa single'
_diffrn_measurement_method '\w scans'
_diffrn_orient_matrix_type 'CrysAlisPro convention (1999,Acta A55,543-557)'
_diffrn_orient_matrix_UB_11 0.1280998000
_diffrn_orient_matrix_UB_12 -0.0301557000
_diffrn_orient_matrix_UB_13 0.0759239000
_diffrn_orient_matrix_UB_21 -0.0655356000
_diffrn_orient_matrix_UB_22 -0.0129509000
_diffrn_orient_matrix_UB_23 0.0857174000
_diffrn_orient_matrix_UB_31 -0.0469511000
_diffrn_orient_matrix_UB_32 -0.0643164000
_diffrn_orient_matrix_UB_33 -0.0529607000
_diffrn_radiation_monochromator graphite
_diffrn_radiation_probe x-ray
_diffrn_radiation_type CuK\a
_diffrn_radiation_wavelength 1.54184
_diffrn_reflns_av_R_equivalents 0.0337
_diffrn_reflns_av_unetI/netI 0.0206
_diffrn_reflns_Laue_measured_fraction_full 1.000
_diffrn_reflns_Laue_measured_fraction_max 0.996
_diffrn_reflns_limit_h_max 13
_diffrn_reflns_limit_h_min -13
_diffrn_reflns_limit_k_max 26
_diffrn_reflns_limit_k_min -26
_diffrn_reflns_limit_l_max 16
_diffrn_reflns_limit_l_min -16
_diffrn_reflns_number 72867
_diffrn_reflns_point_group_measured_fraction_full 0.994
_diffrn_reflns_point_group_measured_fraction_max 0.982
_diffrn_reflns_theta_full 67.684
_diffrn_reflns_theta_max 74.025
_diffrn_reflns_theta_min 3.622
_diffrn_source 'fine-focus sealed X-ray tube'
_diffrn_source_type 'Enhance (Cu) X-ray Source'
_exptl_absorpt_coefficient_mu 0.606
_exptl_absorpt_correction_T_max 1.00000
_exptl_absorpt_correction_T_min 0.64338
_exptl_absorpt_correction_type multi-scan
_exptl_absorpt_process_details
;
CrysAlisPro 1.171.39.28b (Rigaku Oxford Diffraction, 2015)
Empirical absorption correction using spherical harmonics,
 implemented in SCALE3 ABSPACK scaling algorithm.
;
_exptl_crystal_colour colourless
_exptl_crystal_colour_primary colourless
_exptl_crystal_density_diffrn 1.149
_exptl_crystal_description block
_exptl_crystal_F_000 1048
_exptl_crystal_size_max 0.15
_exptl_crystal_size_mid 0.1
_exptl_crystal_size_min 0.05
_refine_diff_density_max 0.104
_refine_diff_density_min -0.145
_refine_diff_density_rms 0.026
_refine_ls_abs_structure_details
;
 Flack x determined using 5005 quotients [(I+)-(I-)]/[(I+)+(I-)]
 (Parsons, Flack and Wagner, Acta Cryst. B69 (2013) 249-259).
;
_refine_ls_abs_structure_Flack -0.09(5)
_refine_ls_extinction_method none
_refine_ls_goodness_of_fit_ref 0.954
_refine_ls_hydrogen_treatment constr
_refine_ls_matrix_type full
_refine_ls_number_parameters 657
_refine_ls_number_reflns 11281
_refine_ls_number_restraints 1
_refine_ls_restrained_S_all 0.954
_refine_ls_R_factor_all 0.0291
_refine_ls_R_factor_gt 0.0280
_refine_ls_shift/su_max 0.005
_refine_ls_shift/su_mean 0.001
_refine_ls_structure_factor_coef Fsqd
_refine_ls_weighting_details 'w=1/[\s^2^(Fo^2^)+(0.0398P)^2^+0.4642P] where P=(Fo^2^+2Fc^2^)/3'
_refine_ls_weighting_scheme calc
_refine_ls_wR_factor_gt 0.0701
_refine_ls_wR_factor_ref 0.0708
_reflns_Friedel_coverage 0.916
_reflns_Friedel_fraction_full 0.987
_reflns_Friedel_fraction_max 0.966
_reflns_number_gt 10887
_reflns_number_total 11281
_reflns_threshold_expression 'I > 2\s(I)'
_cod_data_source_file np0c01335_si_007.cif
_cod_data_source_block 20200110_pps-7
_cod_database_code 1563742
_shelx_shelxl_version_number 2014/7
_shelx_space_group_comment
;
The symmetry employed for this shelxl refinement is uniquely defined
by the following loop, which should always be used as a source of
symmetry information in preference to the above space-group names.
They are only intended as comments.
;
_shelx_estimated_absorpt_t_max 0.970
_shelx_estimated_absorpt_t_min 0.915
_reflns_odcompleteness_completeness 99.98
_reflns_odcompleteness_iscentric 1
_reflns_odcompleteness_theta 66.97
_olex2_refinement_description
;
1. Fixed Uiso
 At 1.2 times of:
  All C(H) groups, All C(H,H) groups, All N(H) groups
 At 1.5 times of:
  All C(H,H,H) groups
2.a Ternary CH refined with riding coordinates:
 C3(H3), C4(H4), C5(H5), C8(H8), C16(H16), C20(H20), C3A(H3A), C4A(H4A),
 C5A(H5A), C8A(H8A), C16A(H16A), C20A(H20A)
2.b Secondary CH2 refined with riding coordinates:
 C10(H10A,H10B), C15(H15A,H15B), C17(H17A,H17B), C19(H19A,H19B), C10A(H10C,
 H10D), C15A(H15C,H15D), C17A(H17C,H17D), C19A(H19C,H19D)
2.c Aromatic/amide H refined with riding coordinates:
 C2'(H2'), C5'(H5'), C6'(H6'), C7(H7), C7'(H7'), C8'(H8'), C13(H13), C14(H14),
 N1'(H1'), N2(H2), C2"(H2"), C5"(H5"), C6"(H6"), C7"(H7"), C7A(H7A), C8"(H8"),
 C13A(H13A), C14A(H14A), N2"(H2"A), N2A(H2A)
2.d Idealised Me refined as rotating group:
 C11(H11A,H11B,H11C), C12(H12A,H12B,H12C), C22(H22A,H22B,H22C), C23(H23A,H23B,
 H23C), C11A(H11D,H11E,H11F), C12A(H12D,H12E,H12F), C22A(H22D,H22E,H22F),
 C23A(H23D,H23E,H23F)
;
_olex2_submission_special_instructions 'No special instructions were received'
_oxdiff_exptl_absorpt_empirical_details
;
Empirical correction (ABSPACK) includes:
- Absorption correction using spherical harmonics
- Frame scaling
;
_oxdiff_exptl_absorpt_empirical_full_max 1.528
_oxdiff_exptl_absorpt_empirical_full_min 0.847

loop_
_space_group_symop_operation_xyz
'x, y, z'
'-x, y+1/2, -z'

loop_
_atom_site_label
_atom_site_type_symbol
_atom_site_fract_x
_atom_site_fract_y
_atom_site_fract_z
_atom_site_U_iso_or_equiv
_atom_site_adp_type
_atom_site_occupancy
_atom_site_site_symmetry_order
_atom_site_calc_flag
_atom_site_refinement_flags_posn
_atom_site_refinement_flags_adp
_atom_site_refinement_flags_occupancy
_atom_site_disorder_assembly
_atom_site_disorder_group
C1 C 0.39767(18) 0.54379(9) 0.53767(14) 0.0273(4) Uani 1 1 d . . . . .
C2' C 0.00874(19) 0.38586(9) 0.31920(15) 0.0324(4) Uani 1 1 d . . . . .
H2' H -0.0347 0.4240 0.3127 0.039 Uiso 1 1 calc R . . . .
C3 C 0.31637(18) 0.44848(8) 0.44790(14) 0.0285(4) Uani 1 1 d . . . . .
H3 H 0.3628 0.4181 0.4180 0.034 Uiso 1 1 calc R . . . .
C3' C 0.12730(18) 0.37199(9) 0.39774(14) 0.0302(4) Uani 1 1 d . . . . .
C4 C 0.25721(18) 0.50105(8) 0.36298(14) 0.0280(4) Uani 1 1 d . . . . .
H4 H 0.1616 0.4956 0.3344 0.034 Uiso 1 1 calc R . . . .
C4' C 0.15646(17) 0.30844(9) 0.37760(14) 0.0290(4) Uani 1 1 d . . . . .
C5 C 0.3063(2) 0.50263(9) 0.26404(14) 0.0332(4) Uani 1 1 d . . . . .
H5 H 0.2463 0.5311 0.2107 0.040 Uiso 1 1 calc R . . . .
C5' C 0.26045(19) 0.26712(10) 0.42920(16) 0.0362(4) Uani 1 1 d . . . . .
H5' H 0.3314 0.2803 0.4892 0.043 Uiso 1 1 calc R . . . .
C6 C 0.4402(2) 0.53265(9) 0.29435(15) 0.0346(4) Uani 1 1 d . . . . .
C6' C 0.2559(2) 0.20689(10) 0.38969(18) 0.0389(4) Uani 1 1 d . . . . .
H6' H 0.3244 0.1794 0.4235 0.047 Uiso 1 1 calc R . . . .
C7 C 0.45418(19) 0.58809(10) 0.34535(15) 0.0322(4) Uani 1 1 d . . . . .
H7 H 0.5335 0.6096 0.3650 0.039 Uiso 1 1 calc R . . . .
C7' C 0.1494(2) 0.18647(10) 0.29925(17) 0.0362(4) Uani 1 1 d . . . . .
H7' H 0.1484 0.1455 0.2745 0.043 Uiso 1 1 calc R . . . .
C8 C 0.33934(18) 0.61493(8) 0.37022(13) 0.0270(4) Uani 1 1 d . . . . .
H8 H 0.2694 0.6225 0.2998 0.032 Uiso 1 1 calc R . . . .
C8' C 0.04638(19) 0.22586(10) 0.24629(15) 0.0329(4) Uani 1 1 d . . . . .
H8' H -0.0237 0.2123 0.1860 0.039 Uiso 1 1 calc R . . . .
C9 C 0.28830(17) 0.56260(8) 0.43097(14) 0.0259(4) Uani 1 1 d . . . . .
C9' C 0.05076(17) 0.28674(9) 0.28627(14) 0.0298(4) Uani 1 1 d . . . . .
C10 C 0.2135(2) 0.41473(9) 0.48393(15) 0.0336(4) Uani 1 1 d . . . . .
H10A H 0.2580 0.3905 0.5494 0.040 Uiso 1 1 calc R . . . .
H10B H 0.1592 0.4457 0.5025 0.040 Uiso 1 1 calc R . . . .
C11 C 0.2903(3) 0.43914(10) 0.20627(17) 0.0458(5) Uani 1 1 d . . . . .
H11A H 0.3547 0.4104 0.2509 0.069 Uiso 1 1 calc GR . . . .
H11B H 0.3022 0.4441 0.1369 0.069 Uiso 1 1 calc GR . . . .
H11C H 0.2039 0.4230 0.1947 0.069 Uiso 1 1 calc GR . . . .
C12 C 0.5479(2) 0.50361(11) 0.26174(19) 0.0466(5) Uani 1 1 d . . . . .
H12A H 0.5661 0.4622 0.2920 0.070 Uiso 1 1 calc GR . . . .
H12B H 0.6258 0.5288 0.2892 0.070 Uiso 1 1 calc GR . . . .
H12C H 0.5204 0.5014 0.1833 0.070 Uiso 1 1 calc GR . . . .
C13 C 0.36898(17) 0.67681(9) 0.42916(14) 0.0284(4) Uani 1 1 d . . . . .
H13 H 0.4382 0.6783 0.4957 0.034 Uiso 1 1 calc R . . . .
C14 C 0.30287(18) 0.72951(9) 0.39257(14) 0.0290(4) Uani 1 1 d . . . . .
H14 H 0.2329 0.7280 0.3265 0.035 Uiso 1 1 calc R . . . .
C15 C 0.3341(2) 0.79133(9) 0.45131(16) 0.0347(4) Uani 1 1 d . . . . .
H15A H 0.3611 0.8206 0.4060 0.042 Uiso 1 1 calc R . . . .
H15B H 0.4081 0.7855 0.5187 0.042 Uiso 1 1 calc R . . . .
C16 C 0.2207(2) 0.82070(9) 0.47950(16) 0.0364(4) Uani 1 1 d . . . . .
H16 H 0.1486 0.8293 0.4108 0.044 Uiso 1 1 calc R . . . .
C17 C 0.1693(2) 0.77727(10) 0.54821(15) 0.0353(4) Uani 1 1 d . . . . .
H17A H 0.2437 0.7570 0.6024 0.042 Uiso 1 1 calc R . . . .
H17B H 0.1256 0.8025 0.5874 0.042 Uiso 1 1 calc R . . . .
C18 C 0.07524(18) 0.72722(10) 0.48524(15) 0.0325(4) Uani 1 1 d . . . . .
C19 C 0.06828(19) 0.66798(10) 0.54541(16) 0.0357(4) Uani 1 1 d . . . . .
H19A H -0.0133 0.6464 0.5067 0.043 Uiso 1 1 calc R . . . .
H19B H 0.0685 0.6784 0.6180 0.043 Uiso 1 1 calc R . . . .
C20 C 0.18350(18) 0.62460(9) 0.55546(14) 0.0293(4) Uani 1 1 d . . . . .
H20 H 0.2649 0.6491 0.5771 0.035 Uiso 1 1 calc R . . . .
C21 C 0.16677(17) 0.58981(8) 0.44846(13) 0.0271(4) Uani 1 1 d . . . . .
C22 C 0.2661(3) 0.88326(11) 0.5388(2) 0.0547(6) Uani 1 1 d . . . . .
H22A H 0.3354 0.8757 0.6074 0.082 Uiso 1 1 calc GR . . . .
H22B H 0.1936 0.9031 0.5522 0.082 Uiso 1 1 calc GR . . . .
H22C H 0.2978 0.9101 0.4941 0.082 Uiso 1 1 calc GR . . . .
C23 C 0.2678(2) 0.59553(12) 0.74203(16) 0.0461(5) Uani 1 1 d . . . . .
H23A H 0.3492 0.6141 0.7441 0.069 Uiso 1 1 calc GR . . . .
H23B H 0.2856 0.5601 0.7904 0.069 Uiso 1 1 calc GR . . . .
H23C H 0.2171 0.6258 0.7650 0.069 Uiso 1 1 calc GR . . . .
N1' N -0.03667(16) 0.33520(8) 0.25133(13) 0.0321(3) Uani 1 1 d . . . . .
H1' H -0.1085 0.3341 0.1958 0.038 Uiso 1 1 calc R . . . .
N2 N 0.40969(16) 0.48160(7) 0.53966(12) 0.0305(3) Uani 1 1 d . . . . .
H2 H 0.4688 0.4623 0.5918 0.037 Uiso 1 1 calc R . . . .
O1 O 0.46532(12) 0.58026(6) 0.60901(10) 0.0307(3) Uani 1 1 d . . . . .
O2 O 0.00502(14) 0.73587(7) 0.39024(11) 0.0410(3) Uani 1 1 d . . . . .
O3 O 0.06018(13) 0.58600(7) 0.37640(11) 0.0356(3) Uani 1 1 d . . . . .
O4 O 0.19584(14) 0.57563(7) 0.63312(10) 0.0364(3) Uani 1 1 d . . . . .
C1A C 0.63647(16) 0.45369(8) 0.80595(13) 0.0239(3) Uani 1 1 d . . . . .
C2" C 0.79424(19) 0.61902(10) 1.14668(15) 0.0333(4) Uani 1 1 d . . . . .
H2" H 0.7924 0.5829 1.1861 0.040 Uiso 1 1 calc R . . . .
C3" C 0.73413(17) 0.62560(8) 1.03631(14) 0.0266(3) Uani 1 1 d . . . . .
C3A C 0.72899(16) 0.54866(8) 0.88773(14) 0.0244(3) Uani 1 1 d . . . . .
H3A H 0.7778 0.5805 0.8633 0.029 Uiso 1 1 calc R . . . .
C4" C 0.76301(16) 0.68782(8) 1.00994(14) 0.0260(3) Uani 1 1 d . . . . .
C4A C 0.82331(16) 0.49674(8) 0.95190(14) 0.0258(3) Uani 1 1 d . . . . .
H4A H 0.8412 0.5031 1.0304 0.031 Uiso 1 1 calc R . . . .
C5" C 0.73031(18) 0.72212(9) 0.91226(15) 0.0297(4) Uani 1 1 d . . . . .
H5" H 0.6801 0.7040 0.8460 0.036 Uiso 1 1 calc R . . . .
C5A C 0.95650(17) 0.49383(9) 0.93174(16) 0.0334(4) Uani 1 1 d . . . . .
H5A H 1.0126 0.4660 0.9888 0.040 Uiso 1 1 calc R . . . .
C6" C 0.77357(19) 0.78304(9) 0.91576(18) 0.0354(4) Uani 1 1 d . . . . .
H6" H 0.7535 0.8059 0.8511 0.043 Uiso 1 1 calc R . . . .
C6A C 0.94085(18) 0.46152(10) 0.82405(17) 0.0340(4) Uani 1 1 d . . . . .
C7" C 0.84750(19) 0.81100(10) 1.01568(19) 0.0381(5) Uani 1 1 d . . . . .
H7" H 0.8739 0.8525 1.0160 0.046 Uiso 1 1 calc R . . . .
C7A C 0.88315(18) 0.40560(9) 0.81045(15) 0.0308(4) Uani 1 1 d . . . . .
H7A H 0.8757 0.3817 0.7488 0.037 Uiso 1 1 calc R . . . .
C8" C 0.88208(18) 0.77883(9) 1.11315(18) 0.0367(4) Uani 1 1 d . . . . .
H8" H 0.9317 0.7976 1.1790 0.044 Uiso 1 1 calc R . . . .
C8A C 0.82991(16) 0.38137(8) 0.89567(14) 0.0257(3) Uani 1 1 d . . . . .
H8A H 0.9047 0.3759 0.9638 0.031 Uiso 1 1 calc R . . . .
C9" C 0.83963(18) 0.71668(9) 1.10937(15) 0.0302(4) Uani 1 1 d . . . . .
C9A C 0.74225(16) 0.43572(8) 0.91560(13) 0.0228(3) Uani 1 1 d . . . . .
C10A C 0.65339(17) 0.57935(9) 0.95441(14) 0.0274(3) Uani 1 1 d . . . . .
H10C H 0.5766 0.6004 0.9047 0.033 Uiso 1 1 calc R . . . .
H10D H 0.6231 0.5470 0.9924 0.033 Uiso 1 1 calc R . . . .
C11A C 1.0272(2) 0.55712(11) 0.9509(2) 0.0452(5) Uani 1 1 d . . . . .
H11D H 1.1169 0.5512 0.9563 0.068 Uiso 1 1 calc GR . . . .
H11E H 1.0245 0.5753 1.0176 0.068 Uiso 1 1 calc GR . . . .
H11F H 0.9844 0.5846 0.8906 0.068 Uiso 1 1 calc GR . . . .
C12A C 0.9855(2) 0.49108(12) 0.7380(2) 0.0459(5) Uani 1 1 d . . . . .
H12D H 0.9714 0.4624 0.6782 0.069 Uiso 1 1 calc GR . . . .
H12E H 1.0772 0.5010 0.7690 0.069 Uiso 1 1 calc GR . . . .
H12F H 0.9362 0.5287 0.7117 0.069 Uiso 1 1 calc GR . . . .
C13A C 0.76242(17) 0.31920(8) 0.86745(14) 0.0260(3) Uani 1 1 d . . . . .
H13A H 0.6905 0.3162 0.8029 0.031 Uiso 1 1 calc R . . . .
C14A C 0.79865(17) 0.26807(8) 0.92866(14) 0.0260(3) Uani 1 1 d . . . . .
H14A H 0.8692 0.2715 0.9941 0.031 Uiso 1 1 calc R . . . .
C15A C 0.73421(18) 0.20527(8) 0.89993(14) 0.0278(4) Uani 1 1 d . . . . .
H15C H 0.7997 0.1751 0.8967 0.033 Uiso 1 1 calc R . . . .
H15D H 0.6679 0.2077 0.8274 0.033 Uiso 1 1 calc R . . . .
C16A C 0.66939(16) 0.18100(8) 0.98016(14) 0.0252(3) Uani 1 1 d . . . . .
H16A H 0.7373 0.1771 1.0528 0.030 Uiso 1 1 calc R . . . .
C17A C 0.56465(16) 0.22675(9) 0.98856(14) 0.0267(3) Uani 1 1 d . . . . .
H17C H 0.5212 0.2451 0.9169 0.032 Uiso 1 1 calc R . . . .
H17D H 0.4992 0.2032 1.0077 0.032 Uiso 1 1 calc R . . . .
C18A C 0.61435(16) 0.27923(9) 1.07069(13) 0.0257(3) Uani 1 1 d . . . . .
C19A C 0.53337(18) 0.33854(9) 1.05319(16) 0.0306(4) Uani 1 1 d . . . . .
H19C H 0.5575 0.3615 1.1217 0.037 Uiso 1 1 calc R . . . .
H19D H 0.4412 0.3274 1.0322 0.037 Uiso 1 1 calc R . . . .
C20A C 0.55224(16) 0.38088(9) 0.96527(15) 0.0277(4) Uani 1 1 d . . . . .
H20A H 0.5370 0.3573 0.8974 0.033 Uiso 1 1 calc R . . . .
C21A C 0.68811(16) 0.41152(8) 1.00212(14) 0.0245(3) Uani 1 1 d . . . . .
C22A C 0.60933(18) 0.11633(9) 0.94458(15) 0.0305(4) Uani 1 1 d . . . . .
H22D H 0.5825 0.0986 1.0014 0.046 Uiso 1 1 calc GR . . . .
H22E H 0.6734 0.0895 0.9314 0.046 Uiso 1 1 calc GR . . . .
H22F H 0.5344 0.1202 0.8786 0.046 Uiso 1 1 calc GR . . . .
C23A C 0.3419(2) 0.42142(14) 0.8629(3) 0.0654(8) Uani 1 1 d . . . . .
H23D H 0.3527 0.4176 0.7929 0.098 Uiso 1 1 calc GR . . . .
H23E H 0.2828 0.4553 0.8606 0.098 Uiso 1 1 calc GR . . . .
H23F H 0.3066 0.3831 0.8797 0.098 Uiso 1 1 calc GR . . . .
N2" N 0.85794(16) 0.67349(8) 1.19138(13) 0.0366(4) Uani 1 1 d . . . . .
H2"A H 0.9021 0.6795 1.2596 0.044 Uiso 1 1 calc R . . . .
N2A N 0.63999(14) 0.51542(7) 0.79375(12) 0.0263(3) Uani 1 1 d . . . . .
H2A H 0.5932 0.5343 0.7347 0.032 Uiso 1 1 calc R . . . .
O5 O 0.56358(12) 0.41684(6) 0.73862(10) 0.0298(3) Uani 1 1 d . . . . .
O6 O 0.71320(13) 0.27269(6) 1.15074(10) 0.0324(3) Uani 1 1 d . . . . .
O7 O 0.75344(13) 0.41548(6) 1.09842(10) 0.0322(3) Uani 1 1 d . . . . .
O8 O 0.46649(13) 0.43370(7) 0.94537(14) 0.0434(4) Uani 1 1 d . . . . .

loop_
_atom_site_aniso_label
_atom_site_aniso_U_11
_atom_site_aniso_U_22
_atom_site_aniso_U_33
_atom_site_aniso_U_23
_atom_site_aniso_U_13
_atom_site_aniso_U_12
C1 0.0318(8) 0.0250(9) 0.0206(8) 0.0019(7) 0.0035(7) -0.0029(7)
C2' 0.0361(9) 0.0284(10) 0.0288(9) 0.0026(7) 0.0062(7) -0.0022(8)
C3 0.0345(9) 0.0243(9) 0.0206(8) 0.0004(7) 0.0019(7) -0.0018(7)
C3' 0.0339(9) 0.0303(10) 0.0232(8) 0.0020(7) 0.0056(7) -0.0050(7)
C4 0.0342(9) 0.0239(9) 0.0210(8) 0.0000(7) 0.0031(7) -0.0006(7)
C4' 0.0291(9) 0.0310(10) 0.0248(8) 0.0021(7) 0.0067(7) -0.0052(7)
C5 0.0499(11) 0.0256(9) 0.0208(8) 0.0013(7) 0.0080(8) 0.0072(8)
C5' 0.0310(9) 0.0401(11) 0.0339(10) 0.0018(8) 0.0065(8) -0.0040(8)
C6 0.0449(11) 0.0329(10) 0.0260(9) 0.0066(7) 0.0123(8) 0.0105(8)
C6' 0.0327(9) 0.0378(11) 0.0457(11) 0.0023(9) 0.0130(9) 0.0006(8)
C7 0.0354(9) 0.0343(10) 0.0263(9) 0.0057(7) 0.0100(7) 0.0028(8)
C7' 0.0408(10) 0.0332(11) 0.0397(11) -0.0030(8) 0.0203(9) -0.0060(8)
C8 0.0321(9) 0.0265(9) 0.0198(8) 0.0033(7) 0.0057(7) 0.0007(7)
C8' 0.0373(10) 0.0351(10) 0.0273(9) -0.0022(8) 0.0126(8) -0.0094(8)
C9 0.0311(8) 0.0236(9) 0.0184(8) 0.0009(6) 0.0029(7) -0.0016(7)
C9' 0.0313(9) 0.0328(10) 0.0248(8) 0.0030(7) 0.0092(7) -0.0060(7)
C10 0.0423(10) 0.0313(10) 0.0228(8) 0.0002(7) 0.0056(7) -0.0048(8)
C11 0.0731(15) 0.0351(11) 0.0267(9) -0.0041(8) 0.0141(10) 0.0052(10)
C12 0.0601(14) 0.0410(12) 0.0439(12) 0.0125(10) 0.0248(11) 0.0223(10)
C13 0.0318(9) 0.0280(9) 0.0240(8) 0.0014(7) 0.0079(7) -0.0038(7)
C14 0.0361(9) 0.0291(9) 0.0226(8) 0.0009(7) 0.0113(7) -0.0020(7)
C15 0.0451(11) 0.0284(10) 0.0300(9) -0.0017(7) 0.0123(8) -0.0074(8)
C16 0.0519(11) 0.0265(10) 0.0290(9) -0.0050(8) 0.0117(8) -0.0020(8)
C17 0.0447(10) 0.0351(11) 0.0255(9) -0.0103(8) 0.0113(8) -0.0009(9)
C18 0.0340(9) 0.0352(10) 0.0289(9) -0.0096(8) 0.0117(8) 0.0011(8)
C19 0.0379(10) 0.0409(11) 0.0317(10) -0.0085(8) 0.0165(8) -0.0073(8)
C20 0.0359(9) 0.0298(10) 0.0225(8) -0.0005(7) 0.0106(7) -0.0056(8)
C21 0.0330(9) 0.0252(9) 0.0201(8) 0.0013(7) 0.0052(7) -0.0049(7)
C22 0.0777(17) 0.0324(12) 0.0595(15) -0.0160(11) 0.0305(13) -0.0112(11)
C23 0.0629(14) 0.0513(14) 0.0211(9) -0.0004(8) 0.0105(9) -0.0180(11)
N1' 0.0315(8) 0.0323(8) 0.0254(7) 0.0027(6) 0.0009(6) -0.0046(6)
N2 0.0361(8) 0.0221(7) 0.0230(7) 0.0020(6) -0.0028(6) -0.0007(6)
O1 0.0343(6) 0.0257(6) 0.0234(6) 0.0004(5) -0.0009(5) -0.0025(5)
O2 0.0442(8) 0.0407(8) 0.0305(7) -0.0087(6) 0.0034(6) 0.0028(6)
O3 0.0310(7) 0.0397(8) 0.0293(6) -0.0077(6) 0.0020(5) 0.0004(6)
O4 0.0505(8) 0.0358(8) 0.0201(6) 0.0013(5) 0.0087(5) -0.0138(6)
C1A 0.0252(8) 0.0217(8) 0.0224(8) 0.0001(6) 0.0051(6) 0.0003(6)
C2" 0.0379(10) 0.0304(10) 0.0289(9) -0.0001(8) 0.0084(8) -0.0048(8)
C3" 0.0265(8) 0.0255(9) 0.0254(8) -0.0016(7) 0.0057(7) -0.0017(7)
C3A 0.0242(8) 0.0229(9) 0.0226(8) -0.0001(6) 0.0035(6) -0.0022(6)
C4" 0.0249(8) 0.0248(9) 0.0291(9) -0.0025(7) 0.0104(7) -0.0011(6)
C4A 0.0256(8) 0.0237(9) 0.0232(8) 0.0014(6) 0.0023(6) -0.0023(6)
C5" 0.0302(8) 0.0286(9) 0.0328(9) -0.0005(7) 0.0139(7) 0.0027(7)
C5A 0.0239(8) 0.0291(10) 0.0406(10) 0.0077(8) 0.0029(7) -0.0011(7)
C6" 0.0371(10) 0.0279(10) 0.0480(11) 0.0064(8) 0.0231(9) 0.0038(8)
C6A 0.0270(9) 0.0330(10) 0.0433(11) 0.0111(8) 0.0138(8) 0.0045(7)
C7" 0.0298(9) 0.0256(10) 0.0651(14) -0.0018(9) 0.0244(9) -0.0014(7)
C7A 0.0319(9) 0.0312(10) 0.0316(9) 0.0053(7) 0.0137(7) 0.0057(7)
C8" 0.0291(9) 0.0300(10) 0.0513(12) -0.0127(9) 0.0142(8) -0.0065(8)
C8A 0.0251(8) 0.0255(9) 0.0252(8) 0.0038(7) 0.0070(6) 0.0026(7)
C9" 0.0286(8) 0.0274(9) 0.0342(9) -0.0068(7) 0.0102(7) -0.0029(7)
C9A 0.0219(7) 0.0219(8) 0.0209(7) 0.0011(6) 0.0025(6) -0.0007(6)
C10A 0.0273(8) 0.0244(9) 0.0274(8) -0.0012(7) 0.0055(7) -0.0031(7)
C11A 0.0288(10) 0.0367(12) 0.0625(14) 0.0067(10) 0.0058(9) -0.0069(8)
C12A 0.0432(12) 0.0430(12) 0.0595(14) 0.0152(11) 0.0280(11) 0.0019(9)
C13A 0.0288(8) 0.0261(9) 0.0238(8) -0.0004(7) 0.0098(7) 0.0009(7)
C14A 0.0261(8) 0.0274(9) 0.0261(8) 0.0013(7) 0.0110(6) 0.0008(7)
C15A 0.0345(9) 0.0237(9) 0.0269(8) 0.0001(7) 0.0128(7) 0.0008(7)
C16A 0.0275(8) 0.0243(9) 0.0223(8) 0.0008(7) 0.0066(6) -0.0028(7)
C17A 0.0253(8) 0.0283(9) 0.0256(8) -0.0005(7) 0.0077(7) -0.0030(7)
C18A 0.0272(8) 0.0283(9) 0.0239(8) 0.0016(7) 0.0115(7) -0.0034(7)
C19A 0.0300(9) 0.0300(10) 0.0354(10) -0.0018(8) 0.0158(8) -0.0012(7)
C20A 0.0244(8) 0.0256(9) 0.0324(9) 0.0019(7) 0.0088(7) 0.0028(7)
C21A 0.0258(8) 0.0208(8) 0.0253(8) -0.0009(6) 0.0068(6) 0.0025(6)
C22A 0.0337(9) 0.0251(9) 0.0314(9) -0.0009(7) 0.0097(7) -0.0031(7)
C23A 0.0249(10) 0.0596(16) 0.101(2) 0.0417(16) 0.0076(11) 0.0064(10)
N2" 0.0405(9) 0.0359(9) 0.0257(8) -0.0070(7) 0.0018(7) -0.0088(7)
N2A 0.0286(7) 0.0217(7) 0.0213(7) 0.0007(5) -0.0006(5) -0.0005(6)
O5 0.0332(6) 0.0236(6) 0.0241(6) -0.0004(5) -0.0010(5) -0.0026(5)
O6 0.0378(7) 0.0292(7) 0.0257(6) -0.0013(5) 0.0053(5) -0.0040(5)
O7 0.0387(7) 0.0326(7) 0.0217(6) 0.0005(5) 0.0056(5) -0.0066(6)
O8 0.0281(7) 0.0317(8) 0.0701(10) 0.0128(7) 0.0167(7) 0.0082(6)

loop_
_atom_type_symbol
_atom_type_description
_atom_type_scat_dispersion_real
_atom_type_scat_dispersion_imag
_atom_type_scat_source
C C 0.0181 0.0091 'International Tables Vol C Tables 4.2.6.8 and 6.1.1.4'
H H 0.0000 0.0000 'International Tables Vol C Tables 4.2.6.8 and 6.1.1.4'
N N 0.0311 0.0180 'International Tables Vol C Tables 4.2.6.8 and 6.1.1.4'
O O 0.0492 0.0322 'International Tables Vol C Tables 4.2.6.8 and 6.1.1.4'

loop_
_geom_angle_atom_site_label_1
_geom_angle_atom_site_label_2
_geom_angle_atom_site_label_3
_geom_angle
_geom_angle_site_symmetry_1
_geom_angle_site_symmetry_3
_geom_angle_publ_flag
N2 C1 C9 108.53(15) . . ?
O1 C1 C9 125.84(16) . . ?
O1 C1 N2 125.61(16) . . ?
C3' C2' N1' 110.15(17) . . ?
C10 C3 C4 113.12(15) . . ?
N2 C3 C4 103.44(14) . . ?
N2 C3 C10 110.60(15) . . ?
C2' C3' C4' 106.09(16) . . ?
C2' C3' C10 127.55(18) . . ?
C4' C3' C10 126.29(17) . . ?
C3 C4 C5 115.47(15) . . ?
C3 C4 C9 104.57(13) . . ?
C9 C4 C5 112.56(15) . . ?
C5' C4' C3' 134.08(17) . . ?
C5' C4' C9' 118.65(18) . . ?
C9' C4' C3' 107.25(16) . . ?
C6 C5 C4 111.54(15) . . ?
C6 C5 C11 116.11(18) . . ?
C11 C5 C4 111.96(17) . . ?
C6' C5' C4' 119.15(18) . . ?
C7 C6 C5 116.01(17) . . ?
C7 C6 C12 122.4(2) . . ?
C12 C6 C5 121.41(19) . . ?
C5' C6' C7' 121.0(2) . . ?
C6 C7 C8 118.84(18) . . ?
C8' C7' C6' 121.34(19) . . ?
C7 C8 C9 107.39(15) . . ?
C13 C8 C7 113.36(15) . . ?
C13 C8 C9 114.64(14) . . ?
C7' C8' C9' 117.71(17) . . ?
C1 C9 C4 103.96(14) . . ?
C1 C9 C8 110.07(14) . . ?
C4 C9 C8 111.02(14) . . ?
C21 C9 C1 113.69(14) . . ?
C21 C9 C4 112.16(14) . . ?
C21 C9 C8 106.04(14) . . ?
C8' C9' C4' 122.13(18) . . ?
N1' C9' C4' 107.39(16) . . ?
N1' C9' C8' 130.48(17) . . ?
C3' C10 C3 112.98(15) . . ?
C14 C13 C8 124.46(16) . . ?
C13 C14 C15 124.15(17) . . ?
C14 C15 C16 114.93(16) . . ?
C15 C16 C22 109.30(18) . . ?
C17 C16 C15 112.24(17) . . ?
C17 C16 C22 110.72(17) . . ?
C18 C17 C16 115.40(15) . . ?
C19 C18 C17 117.35(16) . . ?
O2 C18 C17 120.72(19) . . ?
O2 C18 C19 121.89(18) . . ?
C18 C19 C20 111.62(16) . . ?
C19 C20 C21 112.36(15) . . ?
O4 C20 C19 112.27(15) . . ?
O4 C20 C21 103.93(14) . . ?
C9 C21 C20 118.82(14) . . ?
O3 C21 C9 120.03(16) . . ?
O3 C21 C20 121.08(17) . . ?
C9' N1' C2' 109.10(15) . . ?
C1 N2 C3 115.62(15) . . ?
C23 O4 C20 111.74(15) . . ?
N2A C1A C9A 108.36(14) . . ?
O5 C1A C9A 125.93(15) . . ?
O5 C1A N2A 125.67(15) . . ?
C3" C2" N2" 110.23(17) . . ?
C2" C3" C4" 106.44(16) . . ?
C2" C3" C10A 129.20(17) . . ?
C4" C3" C10A 124.36(16) . . ?
C10A C3A C4A 112.69(14) . . ?
N2A C3A C4A 103.17(13) . . ?
N2A C3A C10A 110.78(14) . . ?
C5" C4" C3" 133.88(17) . . ?
C5" C4" C9" 119.09(17) . . ?
C9" C4" C3" 107.02(16) . . ?
C3A C4A C5A 114.71(14) . . ?
C3A C4A C9A 103.78(13) . . ?
C9A C4A C5A 112.15(15) . . ?
C6" C5" C4" 119.10(18) . . ?
C6A C5A C4A 111.07(15) . . ?
C6A C5A C11A 116.17(18) . . ?
C11A C5A C4A 112.31(17) . . ?
C5" C6" C7" 120.75(19) . . ?
C7A C6A C5A 115.32(17) . . ?
C7A C6A C12A 122.3(2) . . ?
C12A C6A C5A 122.33(19) . . ?
C8" C7" C6" 121.88(18) . . ?
C6A C7A C8A 119.48(17) . . ?
C7" C8" C9" 117.35(18) . . ?
C7A C8A C9A 105.93(14) . . ?
C13A C8A C7A 113.74(15) . . ?
C13A C8A C9A 114.85(14) . . ?
C8" C9" C4" 121.82(18) . . ?
N2" C9" C4" 107.44(16) . . ?
N2" C9" C8" 130.73(18) . . ?
C1A C9A C4A 103.63(13) . . ?
C1A C9A C8A 109.26(13) . . ?
C4A C9A C8A 110.92(13) . . ?
C21A C9A C1A 114.43(13) . . ?
C21A C9A C4A 112.43(14) . . ?
C21A C9A C8A 106.22(13) . . ?
C3" C10A C3A 112.94(14) . . ?
C14A C13A C8A 124.24(16) . . ?
C13A C14A C15A 124.75(16) . . ?
C14A C15A C16A 114.59(14) . . ?
C17A C16A C15A 111.02(14) . . ?
C22A C16A C15A 110.26(14) . . ?
C22A C16A C17A 110.40(14) . . ?
C18A C17A C16A 115.51(14) . . ?
C17A C18A C19A 117.82(15) . . ?
O6 C18A C17A 120.84(16) . . ?
O6 C18A C19A 121.26(16) . . ?
C18A C19A C20A 112.77(14) . . ?
C19A C20A C21A 112.49(15) . . ?
O8 C20A C19A 110.85(14) . . ?
O8 C20A C21A 102.48(14) . . ?
C9A C21A C20A 119.18(14) . . ?
O7 C21A C9A 120.13(15) . . ?
O7 C21A C20A 120.67(16) . . ?
C9" N2" C2" 108.86(15) . . ?
C1A N2A C3A 114.92(14) . . ?
C20A O8 C23A 112.28(18) . . ?

loop_
_geom_bond_atom_site_label_1
_geom_bond_atom_site_label_2
_geom_bond_distance
_geom_bond_site_symmetry_2
_geom_bond_publ_flag
C1 C9 1.535(2) . ?
C1 N2 1.333(2) . ?
C1 O1 1.239(2) . ?
C2' C3' 1.370(3) . ?
C2' N1' 1.375(2) . ?
C3 C4 1.549(2) . ?
C3 C10 1.531(3) . ?
C3 N2 1.454(2) . ?
C3' C4' 1.437(3) . ?
C3' C10 1.496(3) . ?
C4 C5 1.554(3) . ?
C4 C9 1.554(2) . ?
C4' C5' 1.406(3) . ?
C4' C9' 1.414(2) . ?
C5 C6 1.509(3) . ?
C5 C11 1.530(3) . ?
C5' C6' 1.379(3) . ?
C6 C7 1.339(3) . ?
C6 C12 1.507(3) . ?
C6' C7' 1.403(3) . ?
C7 C8 1.504(3) . ?
C7' C8' 1.378(3) . ?
C8 C9 1.575(2) . ?
C8 C13 1.505(2) . ?
C8' C9' 1.394(3) . ?
C9 C21 1.528(3) . ?
C9' N1' 1.370(3) . ?
C13 C14 1.330(3) . ?
C14 C15 1.503(3) . ?
C15 C16 1.534(3) . ?
C16 C17 1.521(3) . ?
C16 C22 1.536(3) . ?
C17 C18 1.508(3) . ?
C18 C19 1.502(3) . ?
C18 O2 1.221(2) . ?
C19 C20 1.524(3) . ?
C20 C21 1.532(2) . ?
C20 O4 1.427(2) . ?
C21 O3 1.214(2) . ?
C23 O4 1.425(2) . ?
C1A C9A 1.538(2) . ?
C1A N2A 1.329(2) . ?
C1A O5 1.238(2) . ?
C2" C3" 1.363(2) . ?
C2" N2" 1.374(2) . ?
C3" C4" 1.433(3) . ?
C3" C10A 1.494(2) . ?
C3A C4A 1.543(2) . ?
C3A C10A 1.531(2) . ?
C3A N2A 1.454(2) . ?
C4" C5" 1.401(3) . ?
C4" C9" 1.414(2) . ?
C4A C5A 1.556(3) . ?
C4A C9A 1.551(2) . ?
C5" C6" 1.378(3) . ?
C5A C6A 1.517(3) . ?
C5A C11A 1.530(3) . ?
C6" C7" 1.403(3) . ?
C6A C7A 1.331(3) . ?
C6A C12A 1.503(3) . ?
C7" C8" 1.375(3) . ?
C7A C8A 1.507(2) . ?
C8" C9" 1.399(3) . ?
C8A C9A 1.577(2) . ?
C8A C13A 1.498(2) . ?
C9" N2" 1.371(3) . ?
C9A C21A 1.528(2) . ?
C13A C14A 1.328(2) . ?
C14A C15A 1.498(2) . ?
C15A C16A 1.536(2) . ?
C16A C17A 1.530(2) . ?
C16A C22A 1.528(2) . ?
C17A C18A 1.513(2) . ?
C18A C19A 1.512(3) . ?
C18A O6 1.217(2) . ?
C19A C20A 1.526(2) . ?
C20A C21A 1.530(2) . ?
C20A O8 1.427(2) . ?
C21A O7 1.210(2) . ?
C23A O8 1.430(3) . ?

loop_
_geom_torsion_atom_site_label_1
_geom_torsion_atom_site_label_2
_geom_torsion_atom_site_label_3
_geom_torsion_atom_site_label_4
_geom_torsion
_geom_torsion_site_symmetry_1
_geom_torsion_site_symmetry_2
_geom_torsion_site_symmetry_3
_geom_torsion_site_symmetry_4
_geom_torsion_publ_flag
C1 C9 C21 C20 29.2(2) . . . . ?
C1 C9 C21 O3 -153.89(17) . . . . ?
C2' C3' C4' C5' -178.9(2) . . . . ?
C2' C3' C4' C9' -0.5(2) . . . . ?
C2' C3' C10 C3 -92.2(2) . . . . ?
C3 C4 C5 C6 -78.97(19) . . . . ?
C3 C4 C5 C11 53.0(2) . . . . ?
C3 C4 C9 C1 17.70(18) . . . . ?
C3 C4 C9 C8 136.02(15) . . . . ?
C3 C4 C9 C21 -105.55(16) . . . . ?
C3' C2' N1' C9' 1.3(2) . . . . ?
C3' C4' C5' C6' 178.0(2) . . . . ?
C3' C4' C9' C8' -178.49(16) . . . . ?
C3' C4' C9' N1' 1.3(2) . . . . ?
C4 C3 C10 C3' 73.3(2) . . . . ?
C4 C3 N2 C1 14.5(2) . . . . ?
C4 C5 C6 C7 -49.8(2) . . . . ?
C4 C5 C6 C12 134.23(18) . . . . ?
C4 C9 C21 C20 146.81(15) . . . . ?
C4 C9 C21 O3 -36.3(2) . . . . ?
C4' C3' C10 C3 84.4(2) . . . . ?
C4' C5' C6' C7' 0.0(3) . . . . ?
C4' C9' N1' C2' -1.6(2) . . . . ?
C5 C4 C9 C1 -108.39(16) . . . . ?
C5 C4 C9 C8 9.9(2) . . . . ?
C5 C4 C9 C21 128.36(16) . . . . ?
C5 C6 C7 C8 1.3(2) . . . . ?
C5' C4' C9' C8' 0.2(3) . . . . ?
C5' C4' C9' N1' 179.97(16) . . . . ?
C5' C6' C7' C8' 0.5(3) . . . . ?
C6 C7 C8 C9 51.4(2) . . . . ?
C6 C7 C8 C13 179.09(16) . . . . ?
C6' C7' C8' C9' -0.6(3) . . . . ?
C7 C8 C9 C1 60.14(18) . . . . ?
C7 C8 C9 C4 -54.42(18) . . . . ?
C7 C8 C9 C21 -176.49(14) . . . . ?
C7 C8 C13 C14 122.32(19) . . . . ?
C7' C8' C9' C4' 0.2(3) . . . . ?
C7' C8' C9' N1' -179.46(18) . . . . ?
C8 C9 C21 C20 -91.84(17) . . . . ?
C8 C9 C21 O3 85.05(19) . . . . ?
C8 C13 C14 C15 -179.25(17) . . . . ?
C8' C9' N1' C2' 178.13(18) . . . . ?
C9 C1 N2 C3 -3.0(2) . . . . ?
C9 C4 C5 C6 41.0(2) . . . . ?
C9 C4 C5 C11 173.02(16) . . . . ?
C9 C8 C13 C14 -113.88(19) . . . . ?
C9' C4' C5' C6' -0.3(3) . . . . ?
C10 C3 C4 C5 -135.23(17) . . . . ?
C10 C3 C4 C9 100.52(17) . . . . ?
C10 C3 N2 C1 -106.91(19) . . . . ?
C10 C3' C4' C5' 3.9(3) . . . . ?
C10 C3' C4' C9' -177.64(17) . . . . ?
C11 C5 C6 C7 -179.71(17) . . . . ?
C11 C5 C6 C12 4.3(3) . . . . ?
C12 C6 C7 C8 177.22(17) . . . . ?
C13 C8 C9 C1 -66.80(19) . . . . ?
C13 C8 C9 C4 178.65(14) . . . . ?
C13 C8 C9 C21 56.58(18) . . . . ?
C13 C14 C15 C16 -122.3(2) . . . . ?
C14 C15 C16 C17 56.8(2) . . . . ?
C14 C15 C16 C22 -179.97(18) . . . . ?
C15 C16 C17 C18 -80.8(2) . . . . ?
C16 C17 C18 C19 153.26(18) . . . . ?
C16 C17 C18 O2 -29.0(3) . . . . ?
C17 C18 C19 C20 -78.4(2) . . . . ?
C18 C19 C20 C21 -76.96(19) . . . . ?
C18 C19 C20 O4 166.31(14) . . . . ?
C19 C20 C21 C9 159.48(16) . . . . ?
C19 C20 C21 O3 -17.4(2) . . . . ?
C19 C20 O4 C23 -84.3(2) . . . . ?
C21 C20 O4 C23 153.99(17) . . . . ?
C22 C16 C17 C18 156.7(2) . . . . ?
N1' C2' C3' C4' -0.5(2) . . . . ?
N1' C2' C3' C10 176.63(17) . . . . ?
N2 C1 C9 C4 -9.80(19) . . . . ?
N2 C1 C9 C8 -128.77(16) . . . . ?
N2 C1 C9 C21 112.44(17) . . . . ?
N2 C3 C4 C5 105.08(17) . . . . ?
N2 C3 C4 C9 -19.17(18) . . . . ?
N2 C3 C10 C3' -171.22(16) . . . . ?
O1 C1 C9 C4 168.86(18) . . . . ?
O1 C1 C9 C8 49.9(2) . . . . ?
O1 C1 C9 C21 -68.9(2) . . . . ?
O1 C1 N2 C3 178.30(18) . . . . ?
O2 C18 C19 C20 104.0(2) . . . . ?
O4 C20 C21 C9 -78.91(18) . . . . ?
O4 C20 C21 O3 104.24(19) . . . . ?
C1A C9A C21A C20A 26.0(2) . . . . ?
C1A C9A C21A O7 -155.53(16) . . . . ?
C2" C3" C4" C5" 179.88(19) . . . . ?
C2" C3" C4" C9" -1.0(2) . . . . ?
C2" C3" C10A C3A -102.2(2) . . . . ?
C3" C2" N2" C9" 0.0(2) . . . . ?
C3" C4" C5" C6" 178.95(18) . . . . ?
C3" C4" C9" C8" -178.31(16) . . . . ?
C3" C4" C9" N2" 1.0(2) . . . . ?
C3A C4A C5A C6A -78.78(19) . . . . ?
C3A C4A C5A C11A 53.2(2) . . . . ?
C3A C4A C9A C1A 21.32(16) . . . . ?
C3A C4A C9A C8A 138.45(14) . . . . ?
C3A C4A C9A C21A -102.77(15) . . . . ?
C4" C3" C10A C3A 77.6(2) . . . . ?
C4" C5" C6" C7" -1.1(3) . . . . ?
C4" C9" N2" C2" -0.7(2) . . . . ?
C4A C3A C10A C3" 77.96(18) . . . . ?
C4A C3A N2A C1A 19.69(19) . . . . ?
C4A C5A C6A C7A -52.2(2) . . . . ?
C4A C5A C6A C12A 126.86(19) . . . . ?
C4A C9A C21A C20A 143.84(15) . . . . ?
C4A C9A C21A O7 -37.7(2) . . . . ?
C5" C4" C9" C8" 1.0(3) . . . . ?
C5" C4" C9" N2" -179.71(16) . . . . ?
C5" C6" C7" C8" 1.4(3) . . . . ?
C5A C4A C9A C1A -103.05(15) . . . . ?
C5A C4A C9A C8A 14.08(19) . . . . ?
C5A C4A C9A C21A 132.86(15) . . . . ?
C5A C6A C7A C8A 4.6(2) . . . . ?
C6" C7" C8" C9" -0.5(3) . . . . ?
C6A C7A C8A C9A 50.4(2) . . . . ?
C6A C7A C8A C13A 177.45(16) . . . . ?
C7" C8" C9" C4" -0.7(3) . . . . ?
C7" C8" C9" N2" -179.8(2) . . . . ?
C7A C8A C9A C1A 56.18(17) . . . . ?
C7A C8A C9A C4A -57.45(17) . . . . ?
C7A C8A C9A C21A -179.90(14) . . . . ?
C7A C8A C13A C14A 120.77(19) . . . . ?
C8" C9" N2" C2" 178.60(19) . . . . ?
C8A C9A C21A C20A -94.67(17) . . . . ?
C8A C9A C21A O7 83.83(19) . . . . ?
C8A C13A C14A C15A -178.33(15) . . . . ?
C9" C4" C5" C6" -0.1(3) . . . . ?
C9A C1A N2A C3A -5.9(2) . . . . ?
C9A C4A C5A C6A 39.3(2) . . . . ?
C9A C4A C5A C11A 171.27(16) . . . . ?
C9A C8A C13A C14A -116.94(18) . . . . ?
C10A C3" C4" C5" 0.0(3) . . . . ?
C10A C3" C4" C9" 179.15(16) . . . . ?
C10A C3A C4A C5A -142.09(15) . . . . ?
C10A C3A C4A C9A 95.22(16) . . . . ?
C10A C3A N2A C1A -101.14(17) . . . . ?
C11A C5A C6A C7A 177.83(17) . . . . ?
C11A C5A C6A C12A -3.1(3) . . . . ?
C12A C6A C7A C8A -174.49(18) . . . . ?
C13A C8A C9A C1A -70.24(18) . . . . ?
C13A C8A C9A C4A 176.13(14) . . . . ?
C13A C8A C9A C21A 53.68(18) . . . . ?
C13A C14A C15A C16A -116.83(19) . . . . ?
C14A C15A C16A C17A 58.46(19) . . . . ?
C14A C15A C16A C22A -178.86(15) . . . . ?
C15A C16A C17A C18A -85.94(18) . . . . ?
C16A C17A C18A C19A 156.00(15) . . . . ?
C16A C17A C18A O6 -27.2(2) . . . . ?
C17A C18A C19A C20A -78.40(19) . . . . ?
C18A C19A C20A C21A -70.52(19) . . . . ?
C18A C19A C20A O8 175.40(15) . . . . ?
C19A C20A C21A C9A 158.57(15) . . . . ?
C19A C20A C21A O7 -19.9(2) . . . . ?
C19A C20A O8 C23A -88.8(2) . . . . ?
C21A C20A O8 C23A 150.94(18) . . . . ?
C22A C16A C17A C18A 151.45(15) . . . . ?
N2" C2" C3" C4" 0.6(2) . . . . ?
N2" C2" C3" C10A -179.54(17) . . . . ?
N2A C1A C9A C4A -10.54(18) . . . . ?
N2A C1A C9A C8A -128.82(15) . . . . ?
N2A C1A C9A C21A 112.24(17) . . . . ?
N2A C3A C4A C5A 98.38(16) . . . . ?
N2A C3A C4A C9A -24.31(17) . . . . ?
N2A C3A C10A C3" -167.03(14) . . . . ?
O5 C1A C9A C4A 167.11(17) . . . . ?
O5 C1A C9A C8A 48.8(2) . . . . ?
O5 C1A C9A C21A -70.1(2) . . . . ?
O5 C1A N2A C3A 176.49(16) . . . . ?
O6 C18A C19A C20A 104.80(19) . . . . ?
O8 C20A C21A C9A -82.33(18) . . . . ?
O8 C20A C21A O7 99.18(19) . . . . ?

loop_
_smtbx_masks_void_nr
_smtbx_masks_void_average_x
_smtbx_masks_void_average_y
_smtbx_masks_void_average_z
_smtbx_masks_void_volume
_smtbx_masks_void_count_electrons
_smtbx_masks_void_content
1 0.256 0.168 0.609 144.9 4.2 ?
2 -0.256 0.668 0.391 144.9 4.2 ?
3 0.506 0.258 0.289 33.2 0.8 ?
4 0.494 0.758 0.711 33.2 0.8 ?
